data_7005839
loop_
_publ_author_name
'Pascu, Sofia I.'
'Naumann, Christoph'
'Kaiser, Guido'
'Bond, Andrew D.'
'Sanders, Jeremy K. M.'
'Jarrosson, Thibaut'

_publ_section_title
;
 Structures and solution dynamics of pseudorotaxanes mediated by
 alkali-metal cations.
;
_journal_issue 35
_journal_name_full 'Dalton transactions (Cambridge, England : 2003)'
_journal_page_first 3874
_journal_page_last 3884
_journal_paper_doi 10.1039/b706043b
_journal_year 2007
_chemical_formula_moiety 'C64 H82 Li2 N2 O16 2+, 2(I -), 4(C H Cl3)'
_chemical_formula_sum 'C68 H86 Cl12 I2 Li2 N2 O16'
_chemical_formula_weight 1880.47
_space_group_IT_number 14
_symmetry_cell_setting monoclinic
_symmetry_space_group_name_Hall '-P 2ybc'
_symmetry_space_group_name_H-M 'P 1 21/c 1'
_atom_sites_solution_hydrogens geom
_atom_sites_solution_primary direct
_atom_sites_solution_secondary difmap
_cell_angle_alpha 90.00
_cell_angle_beta 93.692(1)
_cell_angle_gamma 90.00
_cell_formula_units_Z 2
_cell_length_a 12.1350(5)
_cell_length_b 10.6602(2)
_cell_length_c 32.3295(12)
_cell_measurement_reflns_used 23289
_cell_measurement_temperature 180(2)
_cell_measurement_theta_max 25.03
_cell_measurement_theta_min 1.00
_cell_volume 4173.5(2)
_computing_cell_refinement 'Denzo/Scalepack (Otwinowski & Minor, 1996)'
_computing_data_collection 'COLLECT (Nonius, 1997)'
_computing_data_reduction Denzo/Scalepack
_computing_molecular_graphics SHELXTL
_computing_publication_material SHELXTL
_computing_structure_refinement SHELXTL
_computing_structure_solution 'SHELXTL v6.10 (Bruker, 2000)'
_diffrn_ambient_temperature 180(2)
_diffrn_measured_fraction_theta_full 0.943
_diffrn_measured_fraction_theta_max 0.943
_diffrn_measurement_device_type 'Nonius KappaCCD'
_diffrn_measurement_method 'thin-slice \w and \f scans'
_diffrn_radiation_monochromator graphite
_diffrn_radiation_source 'fine-focus sealed tube'
_diffrn_radiation_type MoK\a
_diffrn_radiation_wavelength 0.71073
_diffrn_reflns_av_R_equivalents 0.0565
_diffrn_reflns_av_sigmaI/netI 0.0726
_diffrn_reflns_limit_h_max 14
_diffrn_reflns_limit_h_min -14
_diffrn_reflns_limit_k_max 12
_diffrn_reflns_limit_k_min -12
_diffrn_reflns_limit_l_max 38
_diffrn_reflns_limit_l_min -38
_diffrn_reflns_number 19389
_diffrn_reflns_theta_full 25.05
_diffrn_reflns_theta_max 25.05
_diffrn_reflns_theta_min 3.52
_diffrn_standards_number 0
_exptl_absorpt_coefficient_mu 1.198
_exptl_absorpt_correction_T_max 0.920
_exptl_absorpt_correction_T_min 0.863
_exptl_absorpt_correction_type multi-scan
_exptl_absorpt_process_details 'Sortav (Blessing, 1995)'
_exptl_crystal_colour green
_exptl_crystal_density_diffrn 1.496
_exptl_crystal_density_method 'not measured'
_exptl_crystal_description plate
_exptl_crystal_F_000 1904
_exptl_crystal_size_max 0.30
_exptl_crystal_size_mid 0.14
_exptl_crystal_size_min 0.07
_refine_diff_density_max 1.535
_refine_diff_density_min -1.248
_refine_diff_density_rms 0.106
_refine_ls_extinction_method none
_refine_ls_goodness_of_fit_ref 1.060
_refine_ls_hydrogen_treatment constr
_refine_ls_matrix_type full
_refine_ls_number_parameters 455
_refine_ls_number_reflns 6987
_refine_ls_number_restraints 12
_refine_ls_restrained_S_all 1.062
_refine_ls_R_factor_all 0.1143
_refine_ls_R_factor_gt 0.0716
_refine_ls_shift/su_max 0.000
_refine_ls_shift/su_mean 0.000
_refine_ls_structure_factor_coef Fsqd
_refine_ls_weighting_details 'calc w=1/[\s^2^(Fo^2^)+(0.0969P)^2^+12.0177P] where P=(Fo^2^+2Fc^2^)/3'
_refine_ls_weighting_scheme calc
_refine_ls_wR_factor_gt 0.1829
_refine_ls_wR_factor_ref 0.2072
_reflns_number_gt 4436
_reflns_number_total 6987
_reflns_threshold_expression I>2\s(I)
_cod_data_source_file b706043b.txt
_cod_data_source_block '[Li2.1.A]I2'
_cod_original_sg_symbol_H-M 'P 21/c'
_cod_database_code 7005839

loop_
_symmetry_equiv_pos_as_xyz
'x, y, z'
'-x, y+1/2, -z+1/2'
'-x, -y, -z'
'x, -y-1/2, z-1/2'

loop_
_atom_site_label
_atom_site_type_symbol
_atom_site_fract_x
_atom_site_fract_y
_atom_site_fract_z
_atom_site_U_iso_or_equiv
_atom_site_adp_type
_atom_site_occupancy
_atom_site_symmetry_multiplicity
_atom_site_calc_flag
_atom_site_refinement_flags
_atom_site_disorder_assembly
_atom_site_disorder_group
I1 I 0.64315(4) 0.99558(4) 0.311508(17) 0.0527(2) Uani 1 1 d . . .
Li1 Li 0.7145(11) 0.5898(11) 0.3571(4) 0.057(3) Uani 1 1 d . . .
O1 O 0.8738(4) 0.4996(4) 0.47573(17) 0.0519(13) Uani 1 1 d . . .
O2 O 0.8653(4) 0.4916(4) 0.3887(2) 0.0629(15) Uani 1 1 d . . .
O3 O 0.7212(5) 0.4224(5) 0.33037(19) 0.0748(18) Uani 1 1 d . . .
O4 O 0.5444(4) 0.5689(5) 0.32343(17) 0.0589(14) Uani 1 1 d . . .
O5 O 0.3655(4) 0.6183(5) 0.37287(19) 0.0624(15) Uani 1 1 d . . .
O7 O 0.5670(4) 0.8820(4) 0.52030(15) 0.0524(13) Uani 1 1 d . . .
O6 O 0.6625(4) 0.6770(4) 0.40520(14) 0.0435(11) Uani 1 1 d . . .
O8 O 0.7831(4) 0.7223(5) 0.33130(19) 0.0695(17) Uani 1 1 d . . .
H8 H 0.7456 0.7896 0.3294 0.083 Uiso 1 1 d R . .
N1 N 0.6031(4) 0.7814(5) 0.46037(16) 0.0373(12) Uani 1 1 d . . .
C1 C 0.8291(5) 0.5307(6) 0.5120(3) 0.0465(18) Uani 1 1 d . . .
C2 C 0.8311(6) 0.6485(6) 0.5289(3) 0.053(2) Uani 1 1 d . . .
H2A H 0.8630 0.7164 0.5149 0.064 Uiso 1 1 calc R . .
C3 C 0.7854(6) 0.6680(7) 0.5673(3) 0.058(2) Uani 1 1 d . . .
H3A H 0.7892 0.7495 0.5792 0.070 Uiso 1 1 calc R . .
C4 C 0.7362(6) 0.5748(7) 0.5880(3) 0.058(2) Uani 1 1 d . . .
H4A H 0.7051 0.5912 0.6137 0.070 Uiso 1 1 calc R . .
C5 C 0.7320(5) 0.4532(7) 0.5707(3) 0.0484(18) Uani 1 1 d . . .
C6 C 0.7784(5) 0.4287(6) 0.5327(3) 0.0476(18) Uani 1 1 d . . .
C7 C 0.6801(6) 0.3508(7) 0.5911(3) 0.0524(19) Uani 1 1 d . . .
C8 C 0.6792(6) 0.2316(7) 0.5737(3) 0.055(2) Uani 1 1 d . . .
H8A H 0.6454 0.1638 0.5872 0.066 Uiso 1 1 calc R . .
C9 C 0.7284(6) 0.2116(7) 0.5362(3) 0.057(2) Uani 1 1 d . . .
H9A H 0.7281 0.1294 0.5249 0.069 Uiso 1 1 calc R . .
C10 C 0.7763(6) 0.3057(7) 0.5154(3) 0.0536(19) Uani 1 1 d . . .
H10A H 0.8079 0.2898 0.4898 0.064 Uiso 1 1 calc R . .
C11 C 0.9161(6) 0.5994(7) 0.4515(3) 0.0516(19) Uani 1 1 d . . .
H11A H 0.9779 0.6417 0.4674 0.062 Uiso 1 1 calc R . .
H11B H 0.8575 0.6622 0.4450 0.062 Uiso 1 1 calc R . .
C12 C 0.9553(6) 0.5462(8) 0.4126(3) 0.061(2) Uani 1 1 d . . .
H12A H 0.9889 0.6133 0.3964 0.073 Uiso 1 1 calc R . .
H12B H 1.0123 0.4817 0.4193 0.073 Uiso 1 1 calc R . .
C13 C 0.8898(8) 0.3875(8) 0.3659(3) 0.081(3) Uani 1 1 d . . .
H13A H 0.9264 0.3244 0.3845 0.097 Uiso 1 1 calc R . .
H13B H 0.9427 0.4117 0.3452 0.097 Uiso 1 1 calc R . .
C14 C 0.7948(7) 0.3320(7) 0.3448(3) 0.069(2) Uani 1 1 d . . .
H14A H 0.8179 0.2811 0.3213 0.082 Uiso 1 1 calc R . .
H14B H 0.7583 0.2756 0.3641 0.082 Uiso 1 1 calc R . .
C15 C 0.6270(7) 0.3798(8) 0.3056(3) 0.066(2) Uani 1 1 d . . .
H15A H 0.5818 0.3238 0.3221 0.080 Uiso 1 1 calc R . .
H15B H 0.6510 0.3319 0.2815 0.080 Uiso 1 1 calc R . .
C16 C 0.5628(10) 0.4867(9) 0.2915(4) 0.098(4) Uani 1 1 d . . .
H16A H 0.6019 0.5313 0.2699 0.118 Uiso 1 1 calc R . .
H16B H 0.4909 0.4577 0.2787 0.118 Uiso 1 1 calc R . .
C17 C 0.4605(7) 0.6618(8) 0.3131(3) 0.064(2) Uani 1 1 d . . .
H17A H 0.3990 0.6226 0.2961 0.076 Uiso 1 1 calc R . .
H17B H 0.4920 0.7294 0.2965 0.076 Uiso 1 1 calc R . .
C18 C 0.4183(6) 0.7156(7) 0.3511(2) 0.0544(19) Uani 1 1 d . . .
H18A H 0.4800 0.7515 0.3688 0.065 Uiso 1 1 calc R . .
H18B H 0.3650 0.7835 0.3437 0.065 Uiso 1 1 calc R . .
C20 C 0.4685(6) 0.6654(6) 0.5535(2) 0.0446(17) Uani 1 1 d . . .
H19 H 0.4648 0.7403 0.5693 0.054 Uiso 1 1 calc R . .
C19 C 0.4246(6) 0.5548(6) 0.5683(2) 0.0447(17) Uani 1 1 d . . .
H20 H 0.3914 0.5550 0.5941 0.054 Uiso 1 1 calc R . .
C23 C 0.5713(5) 0.5552(6) 0.4541(2) 0.0357(15) Uani 1 1 d . . .
C22 C 0.5222(5) 0.5563(6) 0.4923(2) 0.0336(14) Uani 1 1 d . . .
C21 C 0.5175(5) 0.6679(6) 0.5161(2) 0.0380(15) Uani 1 1 d . . .
C25 C 0.5634(5) 0.7845(6) 0.5003(2) 0.0401(16) Uani 1 1 d . . .
C24 C 0.6156(5) 0.6731(6) 0.4378(2) 0.0374(15) Uani 1 1 d . . .
C26 C 0.6403(5) 0.9023(6) 0.4428(2) 0.0424(16) Uani 1 1 d . . .
H26A H 0.5967 0.9715 0.4540 0.051 Uiso 1 1 calc R . .
H26B H 0.6252 0.9009 0.4124 0.051 Uiso 1 1 calc R . .
C27 C 0.7604(6) 0.9280(6) 0.4524(2) 0.0477(18) Uani 1 1 d . . .
H27A H 0.8042 0.8579 0.4419 0.057 Uiso 1 1 calc R . .
H27B H 0.7754 0.9319 0.4829 0.057 Uiso 1 1 calc R . .
C28 C 0.7973(7) 1.0511(7) 0.4332(3) 0.056(2) Uani 1 1 d . . .
H28A H 0.7500 1.1202 0.4423 0.067 Uiso 1 1 calc R . .
H28B H 0.7867 1.0449 0.4026 0.067 Uiso 1 1 calc R . .
C29 C 0.9188(7) 1.0832(7) 0.4451(3) 0.066(2) Uani 1 1 d . . .
H29A H 0.9347 1.1664 0.4332 0.079 Uiso 1 1 calc R . .
H29B H 0.9277 1.0912 0.4756 0.079 Uiso 1 1 calc R . .
C30 C 1.0058(10) 0.9913(10) 0.4315(4) 0.100(4) Uani 1 1 d . . .
H30A H 1.0793 1.0204 0.4426 0.121 Uiso 1 1 calc R . .
H30B H 0.9921 0.9084 0.4440 0.121 Uiso 1 1 calc R . .
C31 C 1.0081(14) 0.9762(17) 0.3871(5) 0.169(7) Uani 1 1 d . . .
H31A H 1.0527 0.9026 0.3811 0.253 Uiso 1 1 calc R . .
H31B H 1.0405 1.0511 0.3752 0.253 Uiso 1 1 calc R . .
H31C H 0.9326 0.9646 0.3750 0.253 Uiso 1 1 calc R . .
C32 C 0.8607(8) 0.7182(9) 0.3014(3) 0.089(3) Uani 1 1 d . . .
H32A H 0.8300 0.7579 0.2758 0.133 Uiso 1 1 calc R . .
H32B H 0.8793 0.6307 0.2957 0.133 Uiso 1 1 calc R . .
H32C H 0.9275 0.7631 0.3115 0.133 Uiso 1 1 calc R . .
C33 C 0.8673(6) 0.0840(7) 0.2423(3) 0.072(2) Uani 0.67 1 d PD A 1
H33 H 0.8024 0.0586 0.2579 0.086 Uiso 0.67 1 calc PR A 1
Cl1 Cl 0.8406(4) 0.2344(4) 0.22462(15) 0.1011(7) Uiso 0.67 1 d PD A 1
Cl2 Cl 0.9802(4) 0.0781(4) 0.27684(15) 0.1011(7) Uiso 0.67 1 d PD A 1
Cl3 Cl 0.8751(4) -0.0226(4) 0.20224(16) 0.1011(7) Uiso 0.67 1 d PD A 1
C33' C 0.8673(6) 0.0840(7) 0.2423(3) 0.072(2) Uani 0.33 1 d P B 2
H33' H 0.8022 0.0589 0.2579 0.086 Uiso 0.33 1 calc PR B 2
Cl1' Cl 0.9811(7) -0.0168(8) 0.2530(3) 0.1011(7) Uiso 0.33 1 d PD B 2
Cl2' Cl 0.8393(7) 0.0714(9) 0.1880(3) 0.1011(7) Uiso 0.33 1 d PD B 2
Cl3' Cl 0.9090(7) 0.2400(8) 0.2537(3) 0.1011(7) Uiso 0.33 1 d PD B 2
C34 C 0.3584(6) 0.1000(8) 0.3252(3) 0.064(2) Uani 1 1 d . . .
H34 H 0.4274 0.0669 0.3138 0.077 Uiso 1 1 calc R . .
Cl4 Cl 0.3365(3) 0.2525(3) 0.30688(13) 0.1386(14) Uani 1 1 d . . .
Cl5 Cl 0.3757(2) 0.0981(2) 0.37975(8) 0.0858(7) Uani 1 1 d . . .
Cl6 Cl 0.2491(3) 0.0046(3) 0.30799(12) 0.1128(11) Uani 1 1 d . . .

loop_
_atom_site_aniso_label
_atom_site_aniso_U_11
_atom_site_aniso_U_22
_atom_site_aniso_U_33
_atom_site_aniso_U_23
_atom_site_aniso_U_13
_atom_site_aniso_U_12
I1 0.0472(3) 0.0509(3) 0.0598(4) 0.0042(2) 0.0023(2) 0.0082(2)
Li1 0.076(9) 0.048(7) 0.050(8) -0.010(6) 0.022(7) 0.007(6)
O1 0.050(3) 0.044(3) 0.061(4) -0.003(2) 0.000(3) 0.005(2)
O2 0.049(3) 0.055(3) 0.084(4) -0.019(3) -0.008(3) 0.014(2)
O3 0.091(4) 0.048(3) 0.079(4) -0.016(3) -0.038(3) 0.020(3)
O4 0.050(3) 0.072(3) 0.053(4) -0.014(3) -0.008(2) 0.012(3)
O5 0.057(3) 0.049(3) 0.083(4) -0.005(3) 0.017(3) 0.003(2)
O7 0.074(3) 0.037(3) 0.048(3) -0.012(2) 0.015(3) 0.005(2)
O6 0.048(3) 0.046(3) 0.038(3) -0.003(2) 0.012(2) 0.002(2)
O8 0.066(4) 0.056(3) 0.091(5) 0.020(3) 0.041(3) 0.019(3)
N1 0.041(3) 0.036(3) 0.035(3) -0.004(2) 0.007(2) 0.007(2)
C1 0.030(4) 0.041(4) 0.067(5) -0.004(3) -0.008(3) 0.006(3)
C2 0.045(4) 0.037(4) 0.078(6) -0.004(4) 0.001(4) 0.006(3)
C3 0.054(5) 0.040(4) 0.082(6) -0.014(4) 0.002(4) 0.008(3)
C4 0.046(4) 0.051(5) 0.076(6) -0.009(4) 0.002(4) 0.012(4)
C5 0.032(4) 0.044(4) 0.068(6) 0.000(4) -0.006(4) 0.009(3)
C6 0.030(4) 0.042(4) 0.069(6) -0.004(4) -0.006(3) 0.006(3)
C7 0.037(4) 0.052(5) 0.068(6) -0.005(4) -0.003(4) 0.008(3)
C8 0.050(4) 0.048(4) 0.067(6) 0.004(4) -0.002(4) 0.003(3)
C9 0.061(5) 0.042(4) 0.068(6) -0.006(4) -0.007(4) 0.000(4)
C10 0.049(4) 0.049(4) 0.061(5) -0.010(4) -0.011(4) 0.004(3)
C11 0.036(4) 0.044(4) 0.073(6) -0.002(4) -0.006(4) 0.005(3)
C12 0.043(4) 0.060(5) 0.077(6) -0.006(4) -0.010(4) 0.006(4)
C13 0.090(7) 0.057(5) 0.092(8) -0.012(5) -0.025(6) 0.030(5)
C14 0.070(6) 0.051(5) 0.083(7) -0.016(4) -0.012(5) 0.012(4)
C15 0.086(6) 0.059(5) 0.052(6) -0.018(4) -0.010(4) 0.005(4)
C16 0.107(8) 0.094(8) 0.086(8) -0.030(6) -0.049(7) 0.022(6)
C17 0.054(5) 0.074(5) 0.062(6) 0.006(4) -0.001(4) 0.008(4)
C18 0.052(4) 0.049(4) 0.062(5) 0.008(4) -0.002(4) 0.009(3)
C20 0.050(4) 0.047(4) 0.038(4) -0.015(3) 0.010(3) 0.002(3)
C19 0.054(4) 0.047(4) 0.034(4) -0.009(3) 0.012(3) -0.002(3)
C23 0.032(3) 0.044(4) 0.031(4) -0.005(3) 0.003(3) 0.006(3)
C22 0.028(3) 0.038(3) 0.034(4) -0.001(3) 0.002(3) 0.010(2)
C21 0.037(4) 0.041(4) 0.036(4) -0.006(3) 0.003(3) 0.006(3)
C25 0.047(4) 0.037(4) 0.038(4) -0.003(3) 0.007(3) 0.004(3)
C24 0.033(4) 0.042(4) 0.036(4) -0.003(3) -0.001(3) 0.006(3)
C26 0.051(4) 0.037(4) 0.040(4) 0.003(3) 0.004(3) 0.006(3)
C27 0.062(5) 0.037(4) 0.044(5) 0.004(3) 0.002(4) 0.001(3)
C28 0.076(6) 0.040(4) 0.052(5) 0.006(4) 0.009(4) -0.002(4)
C29 0.071(6) 0.050(5) 0.076(6) 0.015(4) 0.008(5) -0.008(4)
C30 0.086(8) 0.097(8) 0.121(11) 0.000(7) 0.026(7) -0.019(6)
C31 0.153(15) 0.25(2) 0.108(14) -0.023(12) 0.022(11) 0.033(13)
C32 0.088(7) 0.082(6) 0.102(9) 0.022(6) 0.046(6) 0.017(5)
C33 0.054(5) 0.082(6) 0.079(7) 0.011(5) 0.003(4) -0.009(4)
C33' 0.054(5) 0.082(6) 0.079(7) 0.011(5) 0.003(4) -0.009(4)
C34 0.047(5) 0.070(5) 0.076(6) -0.003(4) 0.001(4) 0.013(4)
Cl4 0.167(3) 0.090(2) 0.154(4) 0.030(2) -0.021(3) 0.014(2)
Cl5 0.0943(18) 0.0887(16) 0.0753(17) -0.0175(13) 0.0130(13) 0.0185(13)
Cl6 0.0837(19) 0.128(3) 0.122(3) -0.0013(19) -0.0244(18) -0.0202(16)

loop_
_atom_type_symbol
_atom_type_description
_atom_type_scat_dispersion_real
_atom_type_scat_dispersion_imag
_atom_type_scat_source
C C 0.0033 0.0016 'International Tables Vol C Tables 4.2.6.8 and 6.1.1.4'
H H 0.0000 0.0000 'International Tables Vol C Tables 4.2.6.8 and 6.1.1.4'
N N 0.0061 0.0033 'International Tables Vol C Tables 4.2.6.8 and 6.1.1.4'
O O 0.0106 0.0060 'International Tables Vol C Tables 4.2.6.8 and 6.1.1.4'
Li Li -0.0003 0.0001 'International Tables Vol C Tables 4.2.6.8 and 6.1.1.4'
I I -0.4742 1.8119 'International Tables Vol C Tables 4.2.6.8 and 6.1.1.4'
Cl Cl 0.1484 0.1585 'International Tables Vol C Tables 4.2.6.8 and 6.1.1.4'

loop_
_geom_angle_atom_site_label_1
_geom_angle_atom_site_label_2
_geom_angle_atom_site_label_3
_geom_angle
_geom_angle_site_symmetry_1
_geom_angle_site_symmetry_3
_geom_angle_publ_flag
O8 Li1 O6 99.9(6) . . ?
O8 Li1 O3 117.0(7) . . ?
O6 Li1 O3 143.0(7) . . ?
O8 Li1 O4 106.0(7) . . ?
O6 Li1 O4 95.6(5) . . ?
O3 Li1 O4 76.4(5) . . ?
O8 Li1 O2 100.4(6) . . ?
O6 Li1 O2 98.7(6) . . ?
O3 Li1 O2 74.4(4) . . ?
O4 Li1 O2 147.2(6) . . ?
C1 O1 C11 117.7(5) . . ?
C13 O2 C12 115.9(6) . . ?
C13 O2 Li1 108.8(6) . . ?
C12 O2 Li1 128.3(5) . . ?
C14 O3 C15 116.6(6) . . ?
C14 O3 Li1 121.6(6) . . ?
C15 O3 Li1 118.5(6) . . ?
C16 O4 C17 114.0(6) . . ?
C16 O4 Li1 103.5(6) . . ?
C17 O4 Li1 130.3(6) . . ?
C7 O5 C18 117.8(6) 3_666 . ?
C24 O6 Li1 149.1(6) . . ?
C32 O8 Li1 128.9(6) . . ?
C32 O8 H8 111.0 . . ?
Li1 O8 H8 114.9 . . ?
C24 N1 C25 124.2(5) . . ?
C24 N1 C26 118.4(5) . . ?
C25 N1 C26 117.3(5) . . ?
O1 C1 C2 124.6(7) . . ?
O1 C1 C6 115.0(6) . . ?
C2 C1 C6 120.4(7) . . ?
C1 C2 C3 119.3(7) . . ?
C1 C2 H2A 120.4 . . ?
C3 C2 H2A 120.4 . . ?
C4 C3 C2 122.5(7) . . ?
C4 C3 H3A 118.7 . . ?
C2 C3 H3A 118.7 . . ?
C3 C4 C5 118.9(8) . . ?
C3 C4 H4A 120.6 . . ?
C5 C4 H4A 120.6 . . ?
C6 C5 C4 120.6(7) . . ?
C6 C5 C7 118.0(7) . . ?
C4 C5 C7 121.4(7) . . ?
C5 C6 C10 121.0(7) . . ?
C5 C6 C1 118.3(6) . . ?
C10 C6 C1 120.7(7) . . ?
O5 C7 C8 125.0(7) 3_666 . ?
O5 C7 C5 114.9(6) 3_666 . ?
C8 C7 C5 120.0(7) . . ?
C7 C8 C9 119.7(7) . . ?
C7 C8 H8A 120.1 . . ?
C9 C8 H8A 120.1 . . ?
C10 C9 C8 122.4(7) . . ?
C10 C9 H9A 118.8 . . ?
C8 C9 H9A 118.8 . . ?
C9 C10 C6 118.8(8) . . ?
C9 C10 H10A 120.6 . . ?
C6 C10 H10A 120.6 . . ?
O1 C11 C12 108.9(6) . . ?
O1 C11 H11A 109.9 . . ?
C12 C11 H11A 109.9 . . ?
O1 C11 H11B 109.9 . . ?
C12 C11 H11B 109.9 . . ?
H11A C11 H11B 108.3 . . ?
O2 C12 C11 109.9(6) . . ?
O2 C12 H12A 109.7 . . ?
C11 C12 H12A 109.7 . . ?
O2 C12 H12B 109.7 . . ?
C11 C12 H12B 109.7 . . ?
H12A C12 H12B 108.2 . . ?
O2 C13 C14 113.2(7) . . ?
O2 C13 H13A 108.9 . . ?
C14 C13 H13A 108.9 . . ?
O2 C13 H13B 108.9 . . ?
C14 C13 H13B 108.9 . . ?
H13A C13 H13B 107.8 . . ?
O3 C14 C13 111.0(7) . . ?
O3 C14 H14A 109.4 . . ?
C13 C14 H14A 109.4 . . ?
O3 C14 H14B 109.4 . . ?
C13 C14 H14B 109.4 . . ?
H14A C14 H14B 108.0 . . ?
O3 C15 C16 108.9(7) . . ?
O3 C15 H15A 109.9 . . ?
C16 C15 H15A 109.9 . . ?
O3 C15 H15B 109.9 . . ?
C16 C15 H15B 109.9 . . ?
H15A C15 H15B 108.3 . . ?
O4 C16 C15 112.1(8) . . ?
O4 C16 H16A 109.2 . . ?
C15 C16 H16A 109.2 . . ?
O4 C16 H16B 109.2 . . ?
C15 C16 H16B 109.2 . . ?
H16A C16 H16B 107.9 . . ?
O4 C17 C18 110.5(7) . . ?
O4 C17 H17A 109.5 . . ?
C18 C17 H17A 109.5 . . ?
O4 C17 H17B 109.5 . . ?
C18 C17 H17B 109.5 . . ?
H17A C17 H17B 108.1 . . ?
O5 C18 C17 108.6(6) . . ?
O5 C18 H18A 110.0 . . ?
C17 C18 H18A 110.0 . . ?
O5 C18 H18B 110.0 . . ?
C17 C18 H18B 110.0 . . ?
H18A C18 H18B 108.4 . . ?
C21 C20 C19 120.9(6) . . ?
C21 C20 H19 119.6 . . ?
C19 C20 H19 119.6 . . ?
C23 C19 C20 120.7(6) 3_666 . ?
C23 C19 H20 119.6 3_666 . ?
C20 C19 H20 119.6 . . ?
C19 C23 C22 120.0(6) 3_666 . ?
C19 C23 C24 120.5(6) 3_666 . ?
C22 C23 C24 119.5(6) . . ?
C23 C22 C22 119.5(7) . 3_666 ?
C23 C22 C21 121.2(6) . . ?
C22 C22 C21 119.4(7) 3_666 . ?
C20 C21 C22 119.6(6) . . ?
C20 C21 C25 121.1(6) . . ?
C22 C21 C25 119.4(6) . . ?
O7 C25 N1 120.2(6) . . ?
O7 C25 C21 122.4(6) . . ?
N1 C25 C21 117.4(5) . . ?
O6 C24 N1 119.9(6) . . ?
O6 C24 C23 122.3(6) . . ?
N1 C24 C23 117.8(6) . . ?
N1 C26 C27 113.2(5) . . ?
N1 C26 H26A 108.9 . . ?
C27 C26 H26A 108.9 . . ?
N1 C26 H26B 108.9 . . ?
C27 C26 H26B 108.9 . . ?
H26A C26 H26B 107.7 . . ?
C26 C27 C28 112.3(6) . . ?
C26 C27 H27A 109.1 . . ?
C28 C27 H27A 109.1 . . ?
C26 C27 H27B 109.1 . . ?
C28 C27 H27B 109.1 . . ?
H27A C27 H27B 107.9 . . ?
C27 C28 C29 112.9(6) . . ?
C27 C28 H28A 109.0 . . ?
C29 C28 H28A 109.0 . . ?
C27 C28 H28B 109.0 . . ?
C29 C28 H28B 109.0 . . ?
H28A C28 H28B 107.8 . . ?
C30 C29 C28 117.1(8) . . ?
C30 C29 H29A 108.0 . . ?
C28 C29 H29A 108.0 . . ?
C30 C29 H29B 108.0 . . ?
C28 C29 H29B 108.0 . . ?
H29A C29 H29B 107.3 . . ?
C31 C30 C29 114.5(12) . . ?
C31 C30 H30A 108.6 . . ?
C29 C30 H30A 108.6 . . ?
C31 C30 H30B 108.6 . . ?
C29 C30 H30B 108.6 . . ?
H30A C30 H30B 107.6 . . ?
C30 C31 H31A 109.5 . . ?
C30 C31 H31B 109.5 . . ?
H31A C31 H31B 109.5 . . ?
C30 C31 H31C 109.5 . . ?
H31A C31 H31C 109.5 . . ?
H31B C31 H31C 109.5 . . ?
O8 C32 H32A 109.5 . . ?
O8 C32 H32B 109.5 . . ?
H32A C32 H32B 109.5 . . ?
O8 C32 H32C 109.5 . . ?
H32A C32 H32C 109.5 . . ?
H32B C32 H32C 109.5 . . ?
Cl2 C33 Cl1 112.1(5) . . ?
Cl2 C33 Cl3 112.5(5) . . ?
Cl1 C33 Cl3 112.4(5) . . ?
Cl2 C33 H33 106.4 . . ?
Cl1 C33 H33 106.4 . . ?
Cl3 C33 H33 106.4 . . ?
Cl6 C34 Cl4 109.9(5) . . ?
Cl6 C34 Cl5 110.7(5) . . ?
Cl4 C34 Cl5 110.8(5) . . ?
Cl6 C34 H34 108.5 . . ?
Cl4 C34 H34 108.5 . . ?
Cl5 C34 H34 108.5 . . ?

loop_
_geom_bond_atom_site_label_1
_geom_bond_atom_site_label_2
_geom_bond_distance
_geom_bond_site_symmetry_2
_geom_bond_publ_flag
Li1 O8 1.863(14) . ?
Li1 O6 1.951(12) . ?
Li1 O3 1.987(13) . ?
Li1 O4 2.282(15) . ?
Li1 O2 2.290(15) . ?
O1 C1 1.365(9) . ?
O1 C11 1.435(9) . ?
O2 C13 1.376(9) . ?
O2 C12 1.420(9) . ?
O3 C14 1.375(9) . ?
O3 C15 1.428(9) . ?
O4 C16 1.384(11) . ?
O4 C17 1.444(9) . ?
O5 C7 1.362(9) 3_666 ?
O5 C18 1.429(9) . ?
O7 C25 1.224(7) . ?
O6 C24 1.229(8) . ?
O8 C32 1.395(10) . ?
O8 H8 0.850 . ?
N1 C24 1.380(8) . ?
N1 C25 1.406(8) . ?
N1 C26 1.489(8) . ?
C1 C2 1.370(10) . ?
C1 C6 1.435(10) . ?
C2 C3 1.407(11) . ?
C2 H2A 0.950 . ?
C3 C4 1.357(11) . ?
C3 H3A 0.950 . ?
C4 C5 1.412(11) . ?
C4 H4A 0.950 . ?
C5 C6 1.408(11) . ?
C5 C7 1.440(11) . ?
C6 C10 1.425(10) . ?
C7 O5 1.362(9) 3_666 ?
C7 C8 1.390(10) . ?
C8 C9 1.403(11) . ?
C8 H8A 0.950 . ?
C9 C10 1.359(11) . ?
C9 H9A 0.950 . ?
C10 H10A 0.950 . ?
C11 C12 1.486(11) . ?
C11 H11A 0.990 . ?
C11 H11B 0.990 . ?
C12 H12A 0.990 . ?
C12 H12B 0.990 . ?
C13 C14 1.429(12) . ?
C13 H13A 0.990 . ?
C13 H13B 0.990 . ?
C14 H14A 0.990 . ?
C14 H14B 0.990 . ?
C15 C16 1.438(12) . ?
C15 H15A 0.990 . ?
C15 H15B 0.990 . ?
C16 H16A 0.990 . ?
C16 H16B 0.990 . ?
C17 C18 1.477(11) . ?
C17 H17A 0.990 . ?
C17 H17B 0.990 . ?
C18 H18A 0.990 . ?
C18 H18B 0.990 . ?
C20 C21 1.379(9) . ?
C20 C19 1.392(10) . ?
C20 H19 0.950 . ?
C19 C23 1.381(9) 3_666 ?
C19 H20 0.950 . ?
C23 C19 1.381(9) 3_666 ?
C23 C22 1.405(9) . ?
C23 C24 1.478(9) . ?
C22 C22 1.419(13) 3_666 ?
C22 C21 1.419(9) . ?
C21 C25 1.468(9) . ?
C26 C27 1.496(9) . ?
C26 H26A 0.990 . ?
C26 H26B 0.990 . ?
C27 C28 1.533(10) . ?
C27 H27A 0.990 . ?
C27 H27B 0.990 . ?
C28 C29 1.538(11) . ?
C28 H28A 0.990 . ?
C28 H28B 0.990 . ?
C29 C30 1.524(13) . ?
C29 H29A 0.990 . ?
C29 H29B 0.990 . ?
C30 C31 1.447(19) . ?
C30 H30A 0.990 . ?
C30 H30B 0.990 . ?
C31 H31A 0.980 . ?
C31 H31B 0.980 . ?
C31 H31C 0.980 . ?
C32 H32A 0.980 . ?
C32 H32B 0.980 . ?
C32 H32C 0.980 . ?
C33 Cl2 1.713(8) . ?
C33 Cl1 1.726(8) . ?
C33 Cl3 1.731(9) . ?
C33 H33 1.000 . ?
C34 Cl6 1.734(9) . ?
C34 Cl4 1.745(9) . ?
C34 Cl5 1.764(9) . ?
C34 H34 1.000 . ?

loop_
_geom_torsion_atom_site_label_1
_geom_torsion_atom_site_label_2
_geom_torsion_atom_site_label_3
_geom_torsion_atom_site_label_4
_geom_torsion
_geom_torsion_site_symmetry_1
_geom_torsion_site_symmetry_2
_geom_torsion_site_symmetry_3
_geom_torsion_site_symmetry_4
_geom_torsion_publ_flag
O8 Li1 O2 C13 -102.0(7) . . . . ?
O6 Li1 O2 C13 156.1(7) . . . . ?
O3 Li1 O2 C13 13.3(7) . . . . ?
O4 Li1 O2 C13 41.2(14) . . . . ?
O8 Li1 O2 C12 46.9(9) . . . . ?
O6 Li1 O2 C12 -55.0(9) . . . . ?
O3 Li1 O2 C12 162.2(7) . . . . ?
O4 Li1 O2 C12 -169.9(10) . . . . ?
O8 Li1 O3 C14 101.1(10) . . . . ?
O6 Li1 O3 C14 -76.4(15) . . . . ?
O4 Li1 O3 C14 -157.6(7) . . . . ?
O2 Li1 O3 C14 7.3(8) . . . . ?
O8 Li1 O3 C15 -100.1(10) . . . . ?
O6 Li1 O3 C15 82.4(15) . . . . ?
O4 Li1 O3 C15 1.2(8) . . . . ?
O2 Li1 O3 C15 166.1(7) . . . . ?
O8 Li1 O4 C16 89.0(8) . . . . ?
O6 Li1 O4 C16 -169.0(7) . . . . ?
O3 Li1 O4 C16 -25.6(7) . . . . ?
O2 Li1 O4 C16 -53.3(13) . . . . ?
O8 Li1 O4 C17 -49.8(9) . . . . ?
O6 Li1 O4 C17 52.3(9) . . . . ?
O3 Li1 O4 C17 -164.4(7) . . . . ?
O2 Li1 O4 C17 168.0(10) . . . . ?
O8 Li1 O6 C24 -177.7(9) . . . . ?
O3 Li1 O6 C24 0(2) . . . . ?
O4 Li1 O6 C24 74.9(12) . . . . ?
O2 Li1 O6 C24 -75.5(13) . . . . ?
O6 Li1 O8 C32 161.7(8) . . . . ?
O3 Li1 O8 C32 -16.8(14) . . . . ?
O4 Li1 O8 C32 -99.5(9) . . . . ?
O2 Li1 O8 C32 60.8(11) . . . . ?
C11 O1 C1 C2 -6.5(10) . . . . ?
C11 O1 C1 C6 174.1(6) . . . . ?
O1 C1 C2 C3 -177.8(7) . . . . ?
C6 C1 C2 C3 1.6(11) . . . . ?
C1 C2 C3 C4 -1.9(12) . . . . ?
C2 C3 C4 C5 1.0(12) . . . . ?
C3 C4 C5 C6 0.2(10) . . . . ?
C3 C4 C5 C7 -179.5(7) . . . . ?
C4 C5 C6 C10 178.8(6) . . . . ?
C7 C5 C6 C10 -1.4(10) . . . . ?
C4 C5 C6 C1 -0.4(10) . . . . ?
C7 C5 C6 C1 179.3(6) . . . . ?
O1 C1 C6 C5 179.0(6) . . . . ?
C2 C1 C6 C5 -0.5(10) . . . . ?
O1 C1 C6 C10 -0.3(9) . . . . ?
C2 C1 C6 C10 -179.7(7) . . . . ?
C6 C5 C7 O5 -178.3(6) . . . 3_666 ?
C4 C5 C7 O5 1.4(10) . . . 3_666 ?
C6 C5 C7 C8 1.5(10) . . . . ?
C4 C5 C7 C8 -178.8(7) . . . . ?
O5 C7 C8 C9 179.5(7) 3_666 . . . ?
C5 C7 C8 C9 -0.4(11) . . . . ?
C7 C8 C9 C10 -1.0(12) . . . . ?
C8 C9 C10 C6 1.1(11) . . . . ?
C5 C6 C10 C9 0.2(10) . . . . ?
C1 C6 C10 C9 179.4(7) . . . . ?
C1 O1 C11 C12 -177.1(6) . . . . ?
C13 O2 C12 C11 -146.6(8) . . . . ?
Li1 O2 C12 C11 66.3(10) . . . . ?
O1 C11 C12 O2 62.8(8) . . . . ?
C12 O2 C13 C14 175.9(8) . . . . ?
Li1 O2 C13 C14 -30.8(10) . . . . ?
C15 O3 C14 C13 174.6(8) . . . . ?
Li1 O3 C14 C13 -26.2(12) . . . . ?
O2 C13 C14 O3 37.5(12) . . . . ?
C14 O3 C15 C16 -177.0(9) . . . . ?
Li1 O3 C15 C16 23.1(11) . . . . ?
C17 O4 C16 C15 -166.6(8) . . . . ?
Li1 O4 C16 C15 46.8(11) . . . . ?
O3 C15 C16 O4 -48.5(13) . . . . ?
C16 O4 C17 C18 160.3(8) . . . . ?
Li1 O4 C17 C18 -64.3(10) . . . . ?
C7 O5 C18 C17 -179.4(6) 3_666 . . . ?
O4 C17 C18 O5 -63.8(8) . . . . ?
C21 C20 C19 C23 -0.2(11) . . . 3_666 ?
C19 C23 C22 C22 0.4(10) 3_666 . . 3_666 ?
C24 C23 C22 C22 178.8(6) . . . 3_666 ?
C19 C23 C22 C21 179.6(6) 3_666 . . . ?
C24 C23 C22 C21 -2.0(9) . . . . ?
C19 C20 C21 C22 0.6(10) . . . . ?
C19 C20 C21 C25 179.7(6) . . . . ?
C23 C22 C21 C20 180.0(6) . . . . ?
C22 C22 C21 C20 -0.9(11) 3_666 . . . ?
C23 C22 C21 C25 0.8(9) . . . . ?
C22 C22 C21 C25 180.0(7) 3_666 . . . ?
C24 N1 C25 O7 171.3(6) . . . . ?
C26 N1 C25 O7 -4.8(9) . . . . ?
C24 N1 C25 C21 -9.3(9) . . . . ?
C26 N1 C25 C21 174.6(6) . . . . ?
C20 C21 C25 O7 4.8(11) . . . . ?
C22 C21 C25 O7 -176.1(6) . . . . ?
C20 C21 C25 N1 -174.6(6) . . . . ?
C22 C21 C25 N1 4.5(9) . . . . ?
Li1 O6 C24 N1 -179.7(10) . . . . ?
Li1 O6 C24 C23 0.4(15) . . . . ?
C25 N1 C24 O6 -171.7(6) . . . . ?
C26 N1 C24 O6 4.3(9) . . . . ?
C25 N1 C24 C23 8.2(9) . . . . ?
C26 N1 C24 C23 -175.8(5) . . . . ?
C19 C23 C24 O6 -4.0(10) 3_666 . . . ?
C22 C23 C24 O6 177.6(6) . . . . ?
C19 C23 C24 N1 176.1(6) 3_666 . . . ?
C22 C23 C24 N1 -2.2(9) . . . . ?
C24 N1 C26 C27 -85.5(7) . . . . ?
C25 N1 C26 C27 90.8(7) . . . . ?
N1 C26 C27 C28 178.6(6) . . . . ?
C26 C27 C28 C29 176.3(7) . . . . ?
C27 C28 C29 C30 62.0(11) . . . . ?
C28 C29 C30 C31 61.9(13) . . . . ?
